data_7020076
loop_
_publ_author_name
'McAnaw, Amelia'
'Elena Lopez, Maria'
'Scott, Greig'
'Ellis, David'
'McKay, David'
'Rosair, Georgina M.'
'Welch, Alan J.'

_publ_section_title
;
 Untethered 4,1,2-MC(2)B(10) supraicosahedral metallacarboranes, their
 C,C'-dimethyl 4,1,6-, 4,1,8- and 4,1,12-MC(2)B(10) analogues, and DFT
 study of the (4,)1,2- to (4,)1,6-isomerisations of C(2)B(11) carboranes
 and MC(2)B(10) metallacarboranes.
;
_journal_issue 36
_journal_name_full 'Dalton transactions (Cambridge, England : 2003)'
_journal_page_first 10957
_journal_page_last 10969
_journal_paper_doi 10.1039/c2dt31283b
_journal_volume 41
_journal_year 2012
_chemical_formula_moiety 'C14 H30 B10 Ru, C H2 Cl2'
_chemical_formula_sum 'C15 H32 B10 Cl2 Ru'
_chemical_formula_weight 492.48
_chemical_name_systematic
;

?

;
_space_group_IT_number 2
_symmetry_cell_setting triclinic
_symmetry_space_group_name_Hall '-P 1'
_symmetry_space_group_name_H-M 'P -1'
_atom_sites_solution_hydrogens geom
_atom_sites_solution_primary direct
_atom_sites_solution_secondary difmap
_audit_creation_method SHELXL-97
_cell_angle_alpha 76.490(7)
_cell_angle_beta 73.913(7)
_cell_angle_gamma 67.729(7)
_cell_formula_units_Z 2
_cell_length_a 9.0371(14)
_cell_length_b 9.1006(14)
_cell_length_c 15.247(2)
_cell_measurement_reflns_used 9738
_cell_measurement_temperature 100(2)
_cell_measurement_theta_max 38.18
_cell_measurement_theta_min 2.49
_cell_volume 1103.3(3)
_computing_cell_refinement 'Bruker SMART'
_computing_data_collection 'Bruker SMART'
_computing_data_reduction 'Bruker SAINT'
_computing_molecular_graphics 'Bruker SHELXTL'
_computing_publication_material 'Bruker SHELXTL'
_computing_structure_refinement 'SHELXL-97 (Sheldrick, 1997)'
_computing_structure_solution 'SHELXS-97 (Sheldrick, 1990)'
_diffrn_ambient_temperature 100(2)
_diffrn_measured_fraction_theta_full 1.000
_diffrn_measured_fraction_theta_max 0.839
_diffrn_measurement_device_type 'CCD area detector'
_diffrn_measurement_method 'phi and omega scans'
_diffrn_radiation_monochromator graphite
_diffrn_radiation_source 'fine-focus sealed tube'
_diffrn_radiation_type MoK\a
_diffrn_radiation_wavelength 0.71073
_diffrn_reflns_av_R_equivalents 0.0364
_diffrn_reflns_av_sigmaI/netI 0.0337
_diffrn_reflns_limit_h_max 14
_diffrn_reflns_limit_h_min -15
_diffrn_reflns_limit_k_max 15
_diffrn_reflns_limit_k_min -15
_diffrn_reflns_limit_l_max 25
_diffrn_reflns_limit_l_min -24
_diffrn_reflns_number 38800
_diffrn_reflns_theta_full 25.00
_diffrn_reflns_theta_max 38.80
_diffrn_reflns_theta_min 2.44
_exptl_absorpt_coefficient_mu 0.953
_exptl_absorpt_correction_T_max 0.9277
_exptl_absorpt_correction_T_min 0.5471
_exptl_absorpt_correction_type multi-scan
_exptl_absorpt_process_details 'SADABS (Bruker, 2004)'
_exptl_crystal_colour yellow
_exptl_crystal_density_diffrn 1.482
_exptl_crystal_density_method 'not measured'
_exptl_crystal_description PLATE
_exptl_crystal_F_000 500
_exptl_crystal_size_max 0.72
_exptl_crystal_size_mid 0.60
_exptl_crystal_size_min 0.08
_refine_diff_density_max 0.962
_refine_diff_density_min -0.946
_refine_diff_density_rms 0.085
_refine_ls_extinction_method none
_refine_ls_goodness_of_fit_ref 1.036
_refine_ls_hydrogen_treatment mixed
_refine_ls_matrix_type full
_refine_ls_number_parameters 288
_refine_ls_number_reflns 10622
_refine_ls_number_restraints 0
_refine_ls_restrained_S_all 1.036
_refine_ls_R_factor_all 0.0261
_refine_ls_R_factor_gt 0.0230
_refine_ls_shift/su_max 0.003
_refine_ls_shift/su_mean 0.000
_refine_ls_structure_factor_coef Fsqd
_refine_ls_weighting_details 'calc w=1/[\s^2^(Fo^2^)+(0.0166P)^2^+0.4756P] where P=(Fo^2^+2Fc^2^)/3'
_refine_ls_weighting_scheme calc
_refine_ls_wR_factor_gt 0.0526
_refine_ls_wR_factor_ref 0.0538
_reflns_number_gt 9836
_reflns_number_total 10622
_reflns_threshold_expression >2sigma(I)
_cod_data_source_file c2dt31283b.txt
_cod_data_source_block x82212_0m
_cod_depositor_comments
;
The following automatic conversions were performed:

'_symmetry_cell_setting' value 'Triclinic' changed to 'triclinic'
according to /home/saulius/struct/CIF-dictionaries/cif_core.dic
dictionary named 'cif_core.dic' version 2.4.1 from 2010-06-29.

Automatic conversion script
Id: cif_fix_values 1891 2012-01-12 08:04:46Z andrius 
;
_cod_original_sg_symbol_H-M P-1
_cod_database_code 7020076

loop_
_symmetry_equiv_pos_as_xyz
'x, y, z'
'-x, -y, -z'

loop_
_atom_site_label
_atom_site_type_symbol
_atom_site_fract_x
_atom_site_fract_y
_atom_site_fract_z
_atom_site_U_iso_or_equiv
_atom_site_adp_type
_atom_site_occupancy
_atom_site_symmetry_multiplicity
_atom_site_calc_flag
_atom_site_refinement_flags
Ru4 Ru 0.752690(8) 0.867824(8) 0.694812(5) 0.00717(2) Uani 1 1 d .
C1 C 0.55094(11) 1.00220(11) 0.79382(6) 0.01050(15) Uani 1 1 d .
C2 C 0.68226(11) 0.89609(11) 0.83904(6) 0.01035(15) Uani 1 1 d .
B3 B 0.57483(13) 1.12405(13) 0.69689(7) 0.01085(17) Uani 1 1 d .
H3 H 0.4707(18) 1.1622(17) 0.6661(10) 0.013 Uiso 1 1 d .
B5 B 0.55790(13) 1.19254(13) 0.80404(8) 0.01220(17) Uani 1 1 d .
H5 H 0.4467(18) 1.2535(18) 0.8429(10) 0.015 Uiso 1 1 d .
B6 B 0.87317(13) 0.88765(13) 0.80298(8) 0.01106(17) Uani 1 1 d .
H6 H 0.9521(18) 0.7814(18) 0.8379(10) 0.013 Uiso 1 1 d .
B7 B 0.77920(13) 1.11053(13) 0.63100(7) 0.01079(17) Uani 1 1 d .
H7 H 0.7952(18) 1.1345(17) 0.5573(10) 0.013 Uiso 1 1 d .
B8 B 0.65595(13) 1.27219(13) 0.69518(8) 0.01171(17) Uani 1 1 d .
H8 H 0.6001(18) 1.3937(18) 0.6607(10) 0.014 Uiso 1 1 d .
B9 B 0.73323(14) 1.05255(14) 0.86617(8) 0.01240(18) Uani 1 1 d .
H9 H 0.7080(18) 1.0399(18) 0.9425(10) 0.015 Uiso 1 1 d .
B10 B 0.93954(13) 0.98440(13) 0.68781(8) 0.01102(17) Uani 1 1 d .
H10 H 1.0600(18) 0.9274(18) 0.6505(10) 0.013 Uiso 1 1 d .
B11 B 0.73570(14) 1.23305(13) 0.79584(8) 0.01229(18) Uani 1 1 d .
H11 H 0.7197(18) 1.3327(18) 0.8316(10) 0.015 Uiso 1 1 d .
B12 B 0.91832(13) 1.06436(14) 0.78855(8) 0.01213(17) Uani 1 1 d .
H12 H 1.0218(18) 1.0563(18) 0.8150(10) 0.015 Uiso 1 1 d .
B13 B 0.86951(13) 1.19466(13) 0.68727(8) 0.01206(17) Uani 1 1 d .
H13 H 0.9466(18) 1.2683(18) 0.6479(10) 0.014 Uiso 1 1 d .
C11 C 0.38390(12) 0.98389(13) 0.82829(7) 0.01554(18) Uani 1 1 d .
H11A H 0.3397 1.0091 0.8915 0.023 Uiso 1 1 calc R
H11B H 0.3936 0.8732 0.8275 0.023 Uiso 1 1 calc R
H11C H 0.3103 1.0575 0.7882 0.023 Uiso 1 1 calc R
C21 C 0.64883(13) 0.77007(13) 0.91869(7) 0.01581(17) Uani 1 1 d .
H21A H 0.6013 0.7053 0.8994 0.024 Uiso 1 1 calc R
H21B H 0.5721 0.8226 0.9707 0.024 Uiso 1 1 calc R
H21C H 0.7515 0.7006 0.9375 0.024 Uiso 1 1 calc R
C40 C 0.95289(11) 0.65446(11) 0.63174(7) 0.01065(15) Uani 1 1 d .
C41 C 0.84440(12) 0.59714(11) 0.70526(7) 0.01138(15) Uani 1 1 d .
H41 H 0.8851 0.5304 0.7614 0.014 Uiso 1 1 calc R
C42 C 0.67469(12) 0.65315(12) 0.70715(7) 0.01225(16) Uani 1 1 d .
H42 H 0.5990 0.6253 0.7648 0.015 Uiso 1 1 calc R
C43 C 0.60808(12) 0.76690(12) 0.63578(7) 0.01314(16) Uani 1 1 d .
C44 C 0.71486(12) 0.83143(12) 0.56475(7) 0.01279(16) Uani 1 1 d .
H44 H 0.6679 0.9271 0.5204 0.015 Uiso 1 1 calc R
C45 C 0.88432(12) 0.77683(12) 0.56320(7) 0.01182(15) Uani 1 1 d .
H45 H 0.9546 0.8341 0.5172 0.014 Uiso 1 1 calc R
C46 C 0.42914(13) 0.82046(15) 0.63614(9) 0.0197(2) Uani 1 1 d .
H46A H 0.3736 0.7699 0.6929 0.030 Uiso 1 1 calc R
H46B H 0.4147 0.7890 0.5826 0.030 Uiso 1 1 calc R
H46C H 0.3822 0.9374 0.6331 0.030 Uiso 1 1 calc R
C47 C 1.13604(12) 0.59021(12) 0.62298(7) 0.01362(16) Uani 1 1 d .
H47 H 1.1773 0.6829 0.6010 0.016 Uiso 1 1 calc R
C48A C 1.18945(14) 0.50419(16) 0.71287(8) 0.0219(2) Uani 1 1 d .
H48A H 1.1587 0.4073 0.7330 0.033 Uiso 1 1 calc R
H48B H 1.1358 0.5754 0.7601 0.033 Uiso 1 1 calc R
H48C H 1.3083 0.4743 0.7035 0.033 Uiso 1 1 calc R
C49 C 1.21134(14) 0.47849(14) 0.54916(8) 0.0188(2) Uani 1 1 d .
H49A H 1.1723 0.3866 0.5692 0.028 Uiso 1 1 calc R
H49B H 1.3308 0.4403 0.5400 0.028 Uiso 1 1 calc R
H49C H 1.1790 0.5372 0.4910 0.028 Uiso 1 1 calc R
C1S C 0.14514(17) 0.74146(15) 0.98178(9) 0.0229(2) Uani 1 1 d .
H1S1 H 0.1984 0.7798 1.0162 0.027 Uiso 1 1 calc R
H1S2 H 0.0923 0.8336 0.9384 0.027 Uiso 1 1 calc R
Cl1 Cl -0.00526(4) 0.66896(4) 1.06006(2) 0.02860(6) Uani 1 1 d .
Cl2 Cl 0.29493(4) 0.59071(4) 0.91876(2) 0.02790(6) Uani 1 1 d .

loop_
_atom_site_aniso_label
_atom_site_aniso_U_11
_atom_site_aniso_U_22
_atom_site_aniso_U_33
_atom_site_aniso_U_23
_atom_site_aniso_U_13
_atom_site_aniso_U_12
Ru4 0.00699(3) 0.00672(3) 0.00768(3) -0.00067(2) -0.00123(2) -0.00260(2)
C1 0.0090(3) 0.0102(4) 0.0111(4) -0.0016(3) 0.0003(3) -0.0035(3)
C2 0.0124(4) 0.0102(4) 0.0082(3) -0.0010(3) -0.0012(3) -0.0044(3)
B3 0.0105(4) 0.0098(4) 0.0118(4) -0.0010(3) -0.0027(3) -0.0030(3)
B5 0.0119(4) 0.0099(4) 0.0133(4) -0.0029(4) -0.0012(3) -0.0023(3)
B6 0.0107(4) 0.0103(4) 0.0123(4) -0.0018(3) -0.0035(3) -0.0027(3)
B7 0.0120(4) 0.0101(4) 0.0101(4) -0.0008(3) -0.0009(3) -0.0048(3)
B8 0.0131(4) 0.0090(4) 0.0125(4) -0.0013(3) -0.0020(3) -0.0037(3)
B9 0.0149(4) 0.0112(4) 0.0113(4) -0.0022(4) -0.0028(3) -0.0042(4)
B10 0.0094(4) 0.0109(4) 0.0131(4) -0.0027(3) -0.0010(3) -0.0042(3)
B11 0.0146(4) 0.0099(4) 0.0132(4) -0.0025(4) -0.0028(3) -0.0046(3)
B12 0.0119(4) 0.0122(4) 0.0141(4) -0.0025(4) -0.0039(3) -0.0048(3)
B13 0.0127(4) 0.0110(4) 0.0132(4) -0.0022(4) -0.0011(3) -0.0058(3)
C11 0.0103(4) 0.0170(4) 0.0178(4) -0.0019(4) 0.0013(3) -0.0063(3)
C21 0.0198(4) 0.0156(4) 0.0114(4) 0.0027(3) -0.0025(3) -0.0086(4)
C40 0.0107(3) 0.0088(4) 0.0122(4) -0.0041(3) -0.0010(3) -0.0025(3)
C41 0.0125(4) 0.0079(4) 0.0134(4) -0.0013(3) -0.0028(3) -0.0033(3)
C42 0.0121(4) 0.0106(4) 0.0154(4) -0.0023(3) -0.0017(3) -0.0058(3)
C43 0.0125(4) 0.0130(4) 0.0170(4) -0.0038(3) -0.0053(3) -0.0051(3)
C44 0.0153(4) 0.0123(4) 0.0124(4) -0.0021(3) -0.0057(3) -0.0042(3)
C45 0.0140(4) 0.0118(4) 0.0097(4) -0.0032(3) -0.0009(3) -0.0047(3)
C46 0.0133(4) 0.0232(5) 0.0258(5) -0.0038(4) -0.0087(4) -0.0063(4)
C47 0.0101(4) 0.0119(4) 0.0179(4) -0.0054(3) -0.0014(3) -0.0020(3)
C48A 0.0137(4) 0.0263(6) 0.0210(5) -0.0084(4) -0.0067(4) 0.0036(4)
C49 0.0163(4) 0.0175(5) 0.0181(5) -0.0075(4) 0.0014(4) -0.0013(4)
C1S 0.0347(6) 0.0196(5) 0.0205(5) 0.0000(4) -0.0103(5) -0.0144(5)
Cl1 0.02986(15) 0.03319(16) 0.02480(14) -0.00568(12) -0.00281(11) -0.01404(13)
Cl2 0.03049(15) 0.02316(14) 0.02854(15) 0.00127(12) -0.00151(12) -0.01361(12)

loop_
_atom_type_symbol
_atom_type_description
_atom_type_scat_dispersion_real
_atom_type_scat_dispersion_imag
_atom_type_scat_source
C C 0.0033 0.0016 'International Tables Vol C Tables 4.2.6.8 and 6.1.1.4'
H H 0.0000 0.0000 'International Tables Vol C Tables 4.2.6.8 and 6.1.1.4'
B B 0.0013 0.0007 'International Tables Vol C Tables 4.2.6.8 and 6.1.1.4'
Ru Ru -1.2594 0.8363 'International Tables Vol C Tables 4.2.6.8 and 6.1.1.4'
Cl Cl 0.1484 0.1585 'International Tables Vol C Tables 4.2.6.8 and 6.1.1.4'

loop_
_geom_angle_atom_site_label_1
_geom_angle_atom_site_label_2
_geom_angle_atom_site_label_3
_geom_angle
C2 Ru4 C1 38.91(4)
C2 Ru4 C45 162.59(4)
C1 Ru4 C45 158.00(4)
C2 Ru4 C44 154.48(4)
C1 Ru4 C44 121.54(4)
C45 Ru4 C44 37.34(4)
C2 Ru4 C41 100.78(4)
C1 Ru4 C41 123.95(4)
C45 Ru4 C41 65.66(4)
C44 Ru4 C41 77.47(4)
C2 Ru4 C42 98.12(4)
C1 Ru4 C42 99.57(4)
C45 Ru4 C42 77.55(4)
C44 Ru4 C42 65.15(4)
C41 Ru4 C42 36.39(3)
C2 Ru4 B7 99.85(4)
C1 Ru4 B7 84.51(4)
C45 Ru4 B7 89.68(4)
C44 Ru4 B7 92.14(4)
C41 Ru4 B7 151.13(4)
C42 Ru4 B7 155.65(4)
C2 Ru4 B3 76.03(4)
C1 Ru4 B3 43.20(4)
C45 Ru4 B3 120.56(4)
C44 Ru4 B3 96.69(4)
C41 Ru4 B3 159.65(4)
C42 Ru4 B3 123.49(4)
B7 Ru4 B3 47.04(4)
C2 Ru4 B10 84.66(4)
C1 Ru4 B10 99.14(4)
C45 Ru4 B10 91.81(4)
C44 Ru4 B10 119.19(4)
C41 Ru4 B10 116.77(4)
C42 Ru4 B10 153.14(4)
B7 Ru4 B10 45.84(4)
B3 Ru4 B10 83.20(4)
C2 Ru4 C40 126.05(4)
C1 Ru4 C40 159.57(4)
C45 Ru4 C40 36.80(4)
C44 Ru4 C40 66.43(4)
C41 Ru4 C40 36.20(3)
C42 Ru4 C40 65.45(4)
B7 Ru4 C40 114.98(4)
B3 Ru4 C40 156.76(4)
B10 Ru4 C40 91.22(4)
C2 Ru4 B6 43.08(4)
C1 Ru4 B6 75.31(4)
C45 Ru4 B6 125.11(4)
C44 Ru4 B6 162.16(4)
C41 Ru4 B6 98.39(4)
C42 Ru4 B6 121.05(4)
B7 Ru4 B6 83.26(4)
B3 Ru4 B6 92.75(4)
B10 Ru4 B6 47.01(4)
C40 Ru4 B6 99.89(4)
C2 Ru4 C43 119.51(4)
C1 Ru4 C43 98.52(4)
C45 Ru4 C43 66.22(4)
C44 Ru4 C43 36.39(4)
C41 Ru4 C43 65.21(4)
C42 Ru4 C43 35.86(4)
B7 Ru4 C43 119.90(4)
B3 Ru4 C43 98.47(4)
B10 Ru4 C43 155.57(4)
C40 Ru4 C43 77.62(4)
B6 Ru4 C43 155.79(4)
C2 C1 C11 118.71(9)
C2 C1 B3 124.54(8)
C11 C1 B3 116.04(8)
C2 C1 B5 99.45(7)
C11 C1 B5 114.86(8)
B3 C1 B5 63.97(6)
C2 C1 Ru4 69.91(5)
C11 C1 Ru4 126.27(7)
B3 C1 Ru4 71.61(5)
B5 C1 Ru4 115.26(6)
C1 C2 C21 119.10(8)
C1 C2 B6 124.41(8)
C21 C2 B6 116.11(8)
C1 C2 B9 96.32(7)
C21 C2 B9 116.39(8)
B6 C2 B9 63.75(6)
C1 C2 Ru4 71.18(5)
C21 C2 Ru4 125.52(7)
B6 C2 Ru4 72.49(5)
B9 C2 Ru4 114.87(6)
C1 B3 B8 117.62(8)
C1 B3 B7 119.74(8)
B8 B3 B7 60.02(6)
C1 B3 B5 62.21(6)
B8 B3 B5 59.60(6)
B7 B3 B5 105.23(7)
C1 B3 Ru4 65.19(5)
B8 B3 Ru4 116.86(6)
B7 B3 Ru4 66.25(5)
B5 B3 Ru4 109.66(6)
C1 B3 H3 110.8(8)
B8 B3 H3 116.3(8)
B7 B3 H3 123.3(8)
B5 B3 H3 120.4(8)
Ru4 B3 H3 119.8(8)
B11 B5 B8 60.55(6)
B11 B5 C1 125.23(8)
B8 B5 C1 108.45(7)
B11 B5 B3 108.12(7)
B8 B5 B3 58.11(6)
C1 B5 B3 53.82(6)
B11 B5 B9 56.13(6)
B8 B5 B9 105.53(7)
C1 B5 B9 81.32(6)
B3 B5 B9 111.27(7)
B11 B5 H5 121.9(8)
B8 B5 H5 125.4(8)
C1 B5 H5 107.8(8)
B3 B5 H5 122.5(8)
B9 B5 H5 119.1(8)
C2 B6 B12 118.50(8)
C2 B6 B10 119.76(8)
B12 B6 B10 59.78(6)
C2 B6 B9 62.84(6)
B12 B6 B9 59.74(6)
B10 B6 B9 104.84(8)
C2 B6 Ru4 64.43(5)
B12 B6 Ru4 116.55(7)
B10 B6 Ru4 66.32(5)
B9 B6 Ru4 108.81(6)
C2 B6 H6 110.5(8)
B12 B6 H6 115.9(8)
B10 B6 H6 123.6(8)
B9 B6 H6 120.3(8)
Ru4 B6 H6 120.7(8)
B10 B7 B13 59.92(6)
B10 B7 B8 108.46(7)
B13 B7 B8 59.40(6)
B10 B7 B3 115.04(8)
B13 B7 B3 109.13(7)
B8 B7 B3 58.31(6)
B10 B7 Ru4 67.36(5)
B13 B7 Ru4 118.28(7)
B8 B7 Ru4 115.86(6)
B3 B7 Ru4 66.72(5)
B10 B7 H7 122.8(8)
B13 B7 H7 119.8(8)
B8 B7 H7 118.1(8)
B3 B7 H7 116.9(8)
Ru4 B7 H7 114.4(8)
B3 B8 B13 112.50(8)
B3 B8 B11 110.04(8)
B13 B8 B11 60.26(6)
B3 B8 B5 62.29(6)
B13 B8 B5 109.07(8)
B11 B8 B5 58.73(6)
B3 B8 B7 61.66(6)
B13 B8 B7 60.05(6)
B11 B8 B7 106.36(8)
B5 B8 B7 108.48(8)
B3 B8 H8 118.1(8)
B13 B8 H8 119.6(8)
B11 B8 H8 123.3(8)
B5 B8 H8 122.3(8)
B7 B8 H8 121.5(8)
B11 B9 B12 60.37(6)
B11 B9 C2 126.31(8)
B12 B9 C2 108.22(7)
B11 B9 B6 108.38(8)
B12 B9 B6 58.13(6)
C2 B9 B6 53.42(5)
B11 B9 B5 56.27(6)
B12 B9 B5 105.81(8)
C2 B9 B5 82.91(6)
B6 B9 B5 112.45(7)
B11 B9 H9 122.3(8)
B12 B9 H9 126.5(8)
C2 B9 H9 106.4(8)
B6 B9 H9 122.1(8)
B5 B9 H9 117.9(8)
B7 B10 B13 60.19(6)
B7 B10 B12 108.58(8)
B13 B10 B12 59.49(6)
B7 B10 B6 114.79(7)
B13 B10 B6 109.25(7)
B12 B10 B6 58.32(6)
B7 B10 Ru4 66.80(5)
B13 B10 Ru4 118.03(6)
B12 B10 Ru4 115.67(6)
B6 B10 Ru4 66.68(5)
B7 B10 H10 121.9(8)
B13 B10 H10 119.0(8)
B12 B10 H10 118.6(8)
B6 B10 H10 117.9(8)
Ru4 B10 H10 114.9(8)
B9 B11 B5 67.60(7)
B9 B11 B12 61.00(6)
B5 B11 B12 115.29(8)
B9 B11 B13 110.00(8)
B5 B11 B13 110.07(8)
B12 B11 B13 59.51(6)
B9 B11 B8 114.68(8)
B5 B11 B8 60.71(6)
B12 B11 B8 109.65(8)
B13 B11 B8 59.48(6)
B9 B11 H11 116.0(8)
B5 B11 H11 115.5(8)
B12 B11 H11 120.8(8)
B13 B11 H11 124.1(8)
B8 B11 H11 120.6(8)
B6 B12 B13 112.65(8)
B6 B12 B11 110.25(8)
B13 B12 B11 60.37(6)
B6 B12 B10 61.90(6)
B13 B12 B10 59.95(6)
B11 B12 B10 106.51(8)
B6 B12 B9 62.13(6)
B13 B12 B9 108.76(8)
B11 B12 B9 58.63(6)
B10 B12 B9 108.20(7)
B6 B12 H12 117.3(8)
B13 B12 H12 121.4(8)
B11 B12 H12 122.3(8)
B10 B12 H12 123.4(8)
B9 B12 H12 120.3(8)
B12 B13 B8 110.82(8)
B12 B13 B10 60.56(6)
B8 B13 B10 109.37(7)
B12 B13 B7 109.20(8)
B8 B13 B7 60.55(6)
B10 B13 B7 59.89(6)
B12 B13 B11 60.13(6)
B8 B13 B11 60.26(6)
B10 B13 B11 106.80(8)
B7 B13 B11 106.75(7)
B12 B13 H13 120.2(8)
B8 B13 H13 120.2(8)
B10 B13 H13 121.4(8)
B7 B13 H13 121.6(8)
B11 B13 H13 123.4(8)
C1 C11 H11A 109.5
C1 C11 H11B 109.5
H11A C11 H11B 109.5
C1 C11 H11C 109.5
H11A C11 H11C 109.5
H11B C11 H11C 109.5
C2 C21 H21A 109.5
C2 C21 H21B 109.5
H21A C21 H21B 109.5
C2 C21 H21C 109.5
H21A C21 H21C 109.5
H21B C21 H21C 109.5
C41 C40 C45 117.55(9)
C41 C40 C47 123.07(9)
C45 C40 C47 119.38(9)
C41 C40 Ru4 71.13(5)
C45 C40 Ru4 68.35(5)
C47 C40 Ru4 132.37(6)
C40 C41 C42 121.00(9)
C40 C41 Ru4 72.68(5)
C42 C41 Ru4 72.02(5)
C40 C41 H41 119.1
C42 C41 H41 119.1
Ru4 C41 H41 119.1
C43 C42 C41 121.35(9)
C43 C42 Ru4 73.44(5)
C41 C42 Ru4 71.59(5)
C43 C42 H42 118.9
C41 C42 H42 118.9
Ru4 C42 H42 118.9
C42 C43 C44 117.78(9)
C42 C43 C46 121.08(9)
C44 C43 C46 121.13(10)
C42 C43 Ru4 70.70(5)
C44 C43 Ru4 68.55(5)
C46 C43 Ru4 131.25(7)
C45 C44 C43 120.88(9)
C45 C44 Ru4 70.52(5)
C43 C44 Ru4 75.06(6)
C45 C44 H44 119.3
C43 C44 H44 119.3
Ru4 C44 H44 119.3
C44 C45 C40 121.20(9)
C44 C45 Ru4 72.13(5)
C40 C45 Ru4 74.84(5)
C44 C45 H45 119.2
C40 C45 H45 119.2
Ru4 C45 H45 119.2
C43 C46 H46A 109.5
C43 C46 H46B 109.5
H46A C46 H46B 109.5
C43 C46 H46C 109.5
H46A C46 H46C 109.5
H46B C46 H46C 109.5
C40 C47 C48A 113.77(9)
C40 C47 C49 108.29(8)
C48A C47 C49 110.59(9)
C40 C47 H47 108.0
C48A C47 H47 108.0
C49 C47 H47 108.0
C47 C48A H48A 109.5
C47 C48A H48B 109.5
H48A C48A H48B 109.5
C47 C48A H48C 109.5
H48A C48A H48C 109.5
H48B C48A H48C 109.5
C47 C49 H49A 109.5
C47 C49 H49B 109.5
H49A C49 H49B 109.5
C47 C49 H49C 109.5
H49A C49 H49C 109.5
H49B C49 H49C 109.5
Cl1 C1S Cl2 111.38(7)
Cl1 C1S H1S1 109.4
Cl2 C1S H1S1 109.4
Cl1 C1S H1S2 109.4
Cl2 C1S H1S2 109.4
H1S1 C1S H1S2 108.0

loop_
_geom_bond_atom_site_label_1
_geom_bond_atom_site_label_2
_geom_bond_distance
Ru4 C2 2.1615(10)
Ru4 C1 2.1785(9)
Ru4 C45 2.1988(10)
Ru4 C44 2.2198(10)
Ru4 C41 2.2633(10)
Ru4 C42 2.2689(10)
Ru4 B7 2.2695(11)
Ru4 B3 2.2776(11)
Ru4 B10 2.2789(11)
Ru4 C40 2.2834(9)
Ru4 B6 2.2851(11)
Ru4 C43 2.3043(9)
C1 C2 1.4457(14)
C1 C11 1.5143(13)
C1 B3 1.6430(15)
C1 B5 1.8007(14)
C2 C21 1.5133(14)
C2 B6 1.6366(14)
C2 B9 1.8134(14)
B3 B8 1.7543(15)
B3 B7 1.8146(15)
B3 B5 1.8291(15)
B3 H3 1.071(14)
B5 B11 1.7463(16)
B5 B8 1.7819(16)
B5 B9 1.9413(17)
B5 H5 1.035(15)
B6 B12 1.7560(15)
B6 B10 1.8201(16)
B6 B9 1.8279(15)
B6 H6 1.084(15)
B7 B10 1.7714(16)
B7 B13 1.7769(15)
B7 B8 1.7858(15)
B7 H7 1.073(14)
B8 B13 1.7652(16)
B8 B11 1.7791(16)
B8 H8 1.098(15)
B9 B11 1.7436(16)
B9 B12 1.7860(16)
B9 H9 1.109(15)
B10 B13 1.7720(16)
B10 B12 1.7829(15)
B10 H10 1.070(15)
B11 B12 1.7749(16)
B11 B13 1.7791(16)
B11 H11 1.108(15)
B12 B13 1.7637(17)
B12 H12 1.089(15)
B13 H13 1.109(15)
C11 H11A 0.9800
C11 H11B 0.9800
C11 H11C 0.9800
C21 H21A 0.9800
C21 H21B 0.9800
C21 H21C 0.9800
C40 C41 1.4125(14)
C40 C45 1.4172(14)
C40 C47 1.5099(13)
C41 C42 1.4151(14)
C41 H41 1.0000
C42 C43 1.4081(15)
C42 H42 1.0000
C43 C44 1.4150(15)
C43 C46 1.5005(14)
C44 C45 1.4147(14)
C44 H44 1.0000
C45 H45 1.0000
C46 H46A 0.9800
C46 H46B 0.9800
C46 H46C 0.9800
C47 C48A 1.5176(16)
C47 C49 1.5328(14)
C47 H47 1.0000
C48A H48A 0.9800
C48A H48B 0.9800
C48A H48C 0.9800
C49 H49A 0.9800
C49 H49B 0.9800
C49 H49C 0.9800
C1S Cl1 1.7664(13)
C1S Cl2 1.7678(14)
C1S H1S1 0.9900
C1S H1S2 0.9900
